data_4109898
loop_
_publ_author_name
'Joseph P. Leonard'
'Paul Jensen'
'Thomas McCabe'
'John E. O'Brien'
'Robert D. Peacock'
'Paul E. Kruger'
'Thorfinnur Gunnlaugsson'

_publ_section_title
;
 Self-Assembly of Chiral Luminescent Lanthanide Coordination Bundles
;
_journal_name_full 'Journal of the American Chemical Society'
_journal_page_first 10986
_journal_page_last 10987
_journal_paper_doi 10.1021/ja073049e
_journal_volume 129
_journal_year 2007
_chemical_formula_moiety (S,S)L.(1/2H2O).(1/2MeOH)
_chemical_formula_sum 'C31.5 H30 N3 O3'
_chemical_formula_weight 498.58
_chemical_name_systematic
; 
 ? 
;
_space_group_IT_number 96
_symmetry_cell_setting tetragonal
_symmetry_space_group_name_Hall 'P 4nw 2abw'
_symmetry_space_group_name_H-M 'P 43 21 2'
_atom_sites_solution_hydrogens geom
_atom_sites_solution_primary direct
_atom_sites_solution_secondary difmap
_audit_creation_method SHELXL-97
_cell_angle_alpha 90.00
_cell_angle_beta 90.00
_cell_angle_gamma 90.00
_cell_formula_units_Z 8
_cell_length_a 20.5755(8)
_cell_length_b 20.5755(8)
_cell_length_c 13.6392(10)
_cell_measurement_temperature 240(2)
_cell_volume 5774.2(5)
_computing_cell_refinement 'Bruker SMART'
_computing_data_collection 'Bruker SMART'
_computing_data_reduction 'Bruker SAINT'
_computing_molecular_graphics 'Bruker SHELXTL'
_computing_publication_material 'Bruker SHELXTL'
_computing_structure_refinement 'SHELXL-97 (Sheldrick, 1997)'
_computing_structure_solution 'SHELXS-97 (Sheldrick, 1990)'
_diffrn_ambient_temperature 240(2)
_diffrn_measured_fraction_theta_full 0.998
_diffrn_measured_fraction_theta_max 0.998
_diffrn_measurement_device_type 'Bruker SMART APEX CCD'
_diffrn_measurement_method 'Omega scans'
_diffrn_radiation_monochromator graphite
_diffrn_radiation_source 'fine-focus sealed tube'
_diffrn_radiation_type MoK\a
_diffrn_radiation_wavelength 0.71073
_diffrn_reflns_av_R_equivalents 0.0461
_diffrn_reflns_av_sigmaI/netI 0.0318
_diffrn_reflns_limit_h_max 21
_diffrn_reflns_limit_h_min -21
_diffrn_reflns_limit_k_max 21
_diffrn_reflns_limit_k_min -21
_diffrn_reflns_limit_l_max 14
_diffrn_reflns_limit_l_min -13
_diffrn_reflns_number 27561
_diffrn_reflns_theta_full 21.98
_diffrn_reflns_theta_max 21.98
_diffrn_reflns_theta_min 1.79
_exptl_absorpt_coefficient_mu 0.074
_exptl_absorpt_correction_T_max 1.000
_exptl_absorpt_correction_T_min 0.801
_exptl_absorpt_correction_type empirical
_exptl_absorpt_process_details SADABS
_exptl_crystal_colour colourless
_exptl_crystal_density_diffrn 1.147
_exptl_crystal_description prism
_exptl_crystal_F_000 2112
_exptl_crystal_size_max 0.34
_exptl_crystal_size_mid 0.14
_exptl_crystal_size_min 0.13
_platon_squeeze_details ' ?'
_refine_diff_density_max 0.125
_refine_diff_density_min -0.100
_refine_diff_density_rms 0.028
_refine_ls_abs_structure_details 'Flack H D (1983), Acta Cryst. A39, 876-881'
_refine_ls_abs_structure_Flack 0.5(19)
_refine_ls_extinction_method none
_refine_ls_goodness_of_fit_ref 1.031
_refine_ls_hydrogen_treatment mixed
_refine_ls_matrix_type full
_refine_ls_number_parameters 331
_refine_ls_number_reflns 3527
_refine_ls_number_restraints 166
_refine_ls_restrained_S_all 1.019
_refine_ls_R_factor_all 0.0589
_refine_ls_R_factor_gt 0.0451
_refine_ls_shift/su_max 0.000
_refine_ls_shift/su_mean 0.000
_refine_ls_structure_factor_coef Fsqd
_refine_ls_weighting_details 'calc w=1/[\s^2^(Fo^2^)+(0.0698P)^2^+0.0000P] where P=(Fo^2^+2Fc^2^)/3'
_refine_ls_weighting_scheme calc
_refine_ls_wR_factor_gt 0.1104
_refine_ls_wR_factor_ref 0.1176
_reflns_number_gt 2800
_reflns_number_total 3527
_reflns_threshold_expression >2sigma(I)
_cod_data_source_file ja073049esi20070515_024822_1.cif
_cod_data_source_block 1
_cod_original_formula_sum 'C31.50 H30 N3 O3'
_cod_database_code 4109898

loop_
_symmetry_equiv_pos_as_xyz
'x, y, z'
'-x, -y, z+1/2'
'-y+1/2, x+1/2, z+3/4'
'y+1/2, -x+1/2, z+1/4'
'-x+1/2, y+1/2, -z+3/4'
'x+1/2, -y+1/2, -z+1/4'
'y, x, -z'
'-y, -x, -z+1/2'

loop_
_atom_site_label
_atom_site_type_symbol
_atom_site_fract_x
_atom_site_fract_y
_atom_site_fract_z
_atom_site_U_iso_or_equiv
_atom_site_adp_type
_atom_site_occupancy
_atom_site_symmetry_multiplicity
_atom_site_calc_flag
_atom_site_refinement_flags
N1 N 0.07263(10) 0.57345(10) 0.26433(14) 0.0542(5) Uani 1 1 d U
H1N H 0.0972 0.5431 0.2888 0.065 Uiso 1 1 calc R
N2 N 0.15770(10) 0.50131(11) 0.15574(15) 0.0604(6) Uani 1 1 d U
N3 N 0.22507(12) 0.40719(13) 0.25027(18) 0.0839(8) Uani 1 1 d U
H3N H 0.1927 0.4289 0.2750 0.101 Uiso 1 1 calc R
O1 O 0.03882(8) 0.62558(9) 0.12782(12) 0.0608(5) Uani 1 1 d U
O2 O 0.28679(12) 0.39081(14) 0.11571(17) 0.1246(10) Uani 1 1 d U
O3 O 0.39781(15) 0.39781(15) 0.0000 0.1450(15) Uani 1 2 d SD
H3W H 0.3643(4) 0.3950(4) 0.0354(4) 0.218 Uiso 1 1 d RD
C2 C 0.15591(17) 0.67031(17) 0.5161(2) 0.0854(10) Uani 1 1 d DU
H2 H 0.1930 0.6537 0.5476 0.103 Uiso 1 1 calc R
C3 C 0.13442(19) 0.73058(18) 0.5371(2) 0.0870(10) Uani 1 1 d DU
H3 H 0.1567 0.7556 0.5839 0.104 Uiso 1 1 calc R
C4 C 0.07989(17) 0.75651(16) 0.4911(3) 0.0807(9) Uani 1 1 d DU
C5 C 0.0588(2) 0.82013(19) 0.5112(4) 0.1164(14) Uani 1 1 d DU
H5 H 0.0810 0.8454 0.5577 0.140 Uiso 1 1 calc R
C6 C 0.0075(3) 0.8449(2) 0.4649(5) 0.153(2) Uani 1 1 d DU
H6 H -0.0063 0.8874 0.4796 0.184 Uiso 1 1 calc R
C7 C -0.0263(2) 0.8083(2) 0.3943(5) 0.152(2) Uani 1 1 d DU
H7 H -0.0616 0.8270 0.3608 0.183 Uiso 1 1 calc R
C8 C -0.00840(17) 0.74645(17) 0.3743(3) 0.1041(12) Uani 1 1 d DU
H8 H -0.0325 0.7220 0.3288 0.125 Uiso 1 1 calc R
C9 C 0.04556(15) 0.71811(14) 0.4203(2) 0.0701(8) Uani 1 1 d DU
C10 C 0.06880(13) 0.65419(13) 0.39938(18) 0.0571(7) Uani 1 1 d DU
C1 C 0.12234(15) 0.63200(14) 0.4460(2) 0.0718(8) Uani 1 1 d DU
H1 H 0.1377 0.5901 0.4317 0.086 Uiso 1 1 calc R
C11 C 0.03079(12) 0.61100(12) 0.32971(18) 0.0546(7) Uani 1 1 d U
H11 H 0.0037 0.6397 0.2882 0.066 Uiso 1 1 calc R
C12 C -0.01522(13) 0.56669(14) 0.3864(2) 0.0651(8) Uani 1 1 d U
H12A H -0.0390 0.5395 0.3408 0.098 Uiso 1 1 calc R
H12B H -0.0456 0.5929 0.4237 0.098 Uiso 1 1 calc R
H12C H 0.0097 0.5395 0.4307 0.098 Uiso 1 1 calc R
C13 C 0.07406(13) 0.58442(13) 0.16868(19) 0.0519(6) Uani 1 1 d U
C14 C 0.12025(12) 0.54400(12) 0.10856(18) 0.0525(6) Uani 1 1 d U
C15 C 0.12238(13) 0.55201(13) 0.0078(2) 0.0641(7) Uani 1 1 d U
H15 H 0.0943 0.5812 -0.0240 0.077 Uiso 1 1 calc R
C16 C 0.16690(15) 0.51584(16) -0.0448(2) 0.0754(9) Uani 1 1 d U
H16 H 0.1696 0.5202 -0.1133 0.090 Uiso 1 1 calc R
C17 C 0.20716(14) 0.47349(17) 0.0038(2) 0.0770(9) Uani 1 1 d U
H17 H 0.2386 0.4494 -0.0306 0.092 Uiso 1 1 calc R
C18 C 0.20074(14) 0.46698(15) 0.1037(2) 0.0669(8) Uani 1 1 d U
C19 C 0.24184(16) 0.41941(18) 0.1578(2) 0.0874(10) Uani 1 1 d U
C20 C 0.25782(18) 0.35915(19) 0.3133(3) 0.0971(11) Uani 1 1 d U
H20 H 0.2870 0.3334 0.2705 0.116 Uiso 1 1 calc R
C21 C 0.30090(19) 0.3954(2) 0.3855(3) 0.1252(14) Uani 1 1 d U
H21A H 0.3302 0.4238 0.3499 0.188 Uiso 1 1 calc R
H21B H 0.3260 0.3644 0.4235 0.188 Uiso 1 1 calc R
H21C H 0.2740 0.4211 0.4293 0.188 Uiso 1 1 calc R
C31 C 0.1970(2) 0.3116(2) 0.4555(3) 0.1040(12) Uani 1 1 d DU
H31 H 0.2195 0.3407 0.4965 0.125 Uiso 1 1 calc R
C22 C 0.20900(19) 0.31217(18) 0.3567(3) 0.0933(10) Uani 1 1 d DU
C23 C 0.1749(2) 0.2674(2) 0.2944(3) 0.1078(12) Uani 1 1 d DU
C24 C 0.1839(2) 0.2651(2) 0.1914(3) 0.1257(15) Uani 1 1 d DU
H24 H 0.2138 0.2933 0.1612 0.151 Uiso 1 1 calc R
C25 C 0.1490(3) 0.2218(3) 0.1357(4) 0.155(2) Uani 1 1 d DU
H25 H 0.1553 0.2200 0.0674 0.186 Uiso 1 1 calc R
C26 C 0.1034(4) 0.1795(3) 0.1815(6) 0.180(3) Uani 1 1 d DU
H26 H 0.0794 0.1500 0.1433 0.216 Uiso 1 1 calc R
C27 C 0.0945(3) 0.1816(2) 0.2783(5) 0.160(2) Uani 1 1 d DU
H27 H 0.0641 0.1531 0.3064 0.192 Uiso 1 1 calc R
C28 C 0.1283(3) 0.2242(2) 0.3401(4) 0.1247(14) Uani 1 1 d DU
C29 C 0.1190(3) 0.2270(2) 0.4411(4) 0.1370(16) Uani 1 1 d DU
H29 H 0.0888 0.1988 0.4706 0.164 Uiso 1 1 calc R
C30 C 0.1519(3) 0.2686(2) 0.4965(4) 0.1244(15) Uani 1 1 d DU
H30 H 0.1448 0.2692 0.5646 0.149 Uiso 1 1 calc R

loop_
_atom_site_aniso_label
_atom_site_aniso_U_11
_atom_site_aniso_U_22
_atom_site_aniso_U_33
_atom_site_aniso_U_23
_atom_site_aniso_U_13
_atom_site_aniso_U_12
N1 0.0594(13) 0.0609(13) 0.0425(13) 0.0044(10) -0.0012(10) 0.0034(10)
N2 0.0551(14) 0.0768(16) 0.0493(12) -0.0006(12) 0.0034(11) -0.0015(11)
N3 0.0773(17) 0.109(2) 0.0652(17) 0.0006(15) 0.0067(14) 0.0394(15)
O1 0.0635(12) 0.0683(12) 0.0505(10) 0.0115(10) -0.0021(9) -0.0036(10)
O2 0.1005(19) 0.182(3) 0.0916(17) -0.0016(18) 0.0280(14) 0.0647(19)
O3 0.153(2) 0.153(2) 0.129(3) -0.040(2) 0.040(2) -0.006(3)
C2 0.092(2) 0.087(2) 0.078(2) 0.008(2) -0.0198(19) -0.0215(19)
C3 0.103(3) 0.085(2) 0.073(2) -0.0111(19) 0.008(2) -0.038(2)
C4 0.081(2) 0.078(2) 0.084(2) -0.0199(19) 0.0243(19) -0.0165(18)
C5 0.114(3) 0.084(3) 0.151(4) -0.048(3) 0.040(3) -0.016(2)
C6 0.136(4) 0.096(3) 0.227(6) -0.058(3) 0.031(4) 0.018(3)
C7 0.113(3) 0.108(3) 0.236(6) -0.045(4) -0.004(4) 0.043(3)
C8 0.082(2) 0.090(3) 0.140(3) -0.028(2) 0.005(2) 0.029(2)
C9 0.070(2) 0.0654(19) 0.075(2) -0.0071(16) 0.0184(16) -0.0039(15)
C10 0.0631(17) 0.0617(18) 0.0466(15) 0.0044(14) 0.0049(14) -0.0042(14)
C1 0.084(2) 0.0630(18) 0.069(2) 0.0049(16) -0.0162(17) -0.0071(17)
C11 0.0565(16) 0.0596(17) 0.0478(15) -0.0013(13) 0.0011(13) 0.0101(13)
C12 0.0633(17) 0.0745(19) 0.0575(17) -0.0099(15) 0.0069(14) -0.0058(15)
C13 0.0524(17) 0.0579(17) 0.0454(16) 0.0057(13) -0.0044(13) -0.0134(13)
C14 0.0511(16) 0.0632(17) 0.0431(15) 0.0005(13) 0.0034(13) -0.0131(13)
C15 0.0633(18) 0.0759(19) 0.0530(18) 0.0046(15) -0.0012(15) -0.0090(15)
C16 0.079(2) 0.102(2) 0.0452(16) -0.0034(16) 0.0106(16) -0.0158(18)
C17 0.0612(19) 0.110(3) 0.060(2) -0.0097(18) 0.0110(16) -0.0009(17)
C18 0.0539(17) 0.093(2) 0.0541(18) -0.0095(16) 0.0095(15) 0.0026(15)
C19 0.066(2) 0.129(3) 0.067(2) -0.004(2) 0.0068(18) 0.031(2)
C20 0.096(3) 0.120(3) 0.075(2) -0.005(2) -0.007(2) 0.057(2)
C21 0.110(3) 0.159(4) 0.107(3) 0.005(3) -0.037(3) 0.026(3)
C31 0.134(3) 0.097(3) 0.080(3) 0.007(2) 0.003(2) 0.064(2)
C22 0.108(3) 0.089(3) 0.083(2) -0.003(2) -0.006(2) 0.054(2)
C23 0.124(3) 0.095(3) 0.105(3) -0.025(2) -0.022(2) 0.065(2)
C24 0.144(4) 0.123(3) 0.110(3) -0.045(3) -0.024(3) 0.081(3)
C25 0.173(5) 0.143(5) 0.150(4) -0.066(4) -0.032(4) 0.084(4)
C26 0.193(6) 0.122(5) 0.225(7) -0.079(5) -0.048(6) 0.062(4)
C27 0.177(5) 0.086(3) 0.216(6) -0.032(4) -0.024(5) 0.050(3)
C28 0.138(4) 0.075(3) 0.161(4) -0.016(3) -0.020(3) 0.051(2)
C29 0.165(4) 0.090(3) 0.156(4) 0.016(3) 0.011(4) 0.061(3)
C30 0.164(4) 0.098(3) 0.112(3) 0.020(3) 0.013(3) 0.067(3)

loop_
_atom_type_symbol
_atom_type_description
_atom_type_scat_dispersion_real
_atom_type_scat_dispersion_imag
_atom_type_scat_source
C C 0.0033 0.0016 'International Tables Vol C Tables 4.2.6.8 and 6.1.1.4'
H H 0.0000 0.0000 'International Tables Vol C Tables 4.2.6.8 and 6.1.1.4'
N N 0.0061 0.0033 'International Tables Vol C Tables 4.2.6.8 and 6.1.1.4'
O O 0.0106 0.0060 'International Tables Vol C Tables 4.2.6.8 and 6.1.1.4'

loop_
_geom_angle_atom_site_label_1
_geom_angle_atom_site_label_2
_geom_angle_atom_site_label_3
_geom_angle
C13 N1 C11 121.6(2)
C14 N2 C18 118.3(2)
C19 N3 C20 124.1(3)
C3 C2 C1 119.7(3)
C2 C3 C4 121.4(3)
C3 C4 C5 121.2(4)
C3 C4 C9 119.3(3)
C5 C4 C9 119.4(4)
C6 C5 C4 120.6(4)
C5 C6 C7 120.8(4)
C8 C7 C6 120.5(5)
C7 C8 C9 121.1(4)
C8 C9 C10 123.9(3)
C8 C9 C4 117.5(3)
C10 C9 C4 118.5(3)
C1 C10 C9 119.3(3)
C1 C10 C11 121.1(2)
C9 C10 C11 119.5(2)
C10 C1 C2 121.8(3)
N1 C11 C10 112.8(2)
N1 C11 C12 111.1(2)
C10 C11 C12 110.6(2)
O1 C13 N1 122.9(2)
O1 C13 C14 119.9(2)
N1 C13 C14 117.2(2)
N2 C14 C15 122.6(3)
N2 C14 C13 117.7(2)
C15 C14 C13 119.7(3)
C16 C15 C14 118.2(3)
C17 C16 C15 119.5(3)
C16 C17 C18 118.8(3)
N2 C18 C17 122.6(3)
N2 C18 C19 117.4(2)
C17 C18 C19 120.0(3)
O2 C19 N3 122.9(3)
O2 C19 C18 120.4(3)
N3 C19 C18 116.5(3)
N3 C20 C22 110.7(3)
N3 C20 C21 108.4(3)
C22 C20 C21 116.5(3)
C22 C31 C30 121.2(4)
C31 C22 C23 119.3(4)
C31 C22 C20 120.6(4)
C23 C22 C20 120.1(4)
C24 C23 C22 123.0(5)
C24 C23 C28 119.5(5)
C22 C23 C28 117.5(4)
C25 C24 C23 120.2(5)
C24 C25 C26 119.8(6)
C27 C26 C25 120.4(7)
C26 C27 C28 123.2(7)
C29 C28 C27 123.6(6)
C29 C28 C23 119.5(5)
C27 C28 C23 117.0(5)
C30 C29 C28 121.3(6)
C29 C30 C31 121.3(5)

loop_
_geom_bond_atom_site_label_1
_geom_bond_atom_site_label_2
_geom_bond_distance
N1 C13 1.324(3)
N1 C11 1.461(3)
N2 C14 1.334(3)
N2 C18 1.337(3)
N3 C19 1.331(4)
N3 C20 1.473(4)
O1 C13 1.246(3)
O2 C19 1.238(3)
C2 C3 1.347(4)
C2 C1 1.418(4)
C3 C4 1.392(4)
C4 C5 1.406(5)
C4 C9 1.434(4)
C5 C6 1.330(6)
C6 C7 1.406(7)
C7 C8 1.353(5)
C8 C9 1.402(4)
C9 C10 1.428(4)
C10 C1 1.352(4)
C10 C11 1.518(4)
C11 C12 1.525(3)
C13 C14 1.506(4)
C14 C15 1.385(3)
C15 C16 1.381(4)
C16 C17 1.373(4)
C17 C18 1.375(4)
C18 C19 1.489(4)
C20 C22 1.515(5)
C20 C21 1.520(5)
C31 C22 1.370(5)
C31 C30 1.399(5)
C22 C23 1.436(5)
C23 C24 1.417(5)
C23 C28 1.449(6)
C24 C25 1.374(6)
C25 C26 1.424(8)
C26 C27 1.334(7)
C27 C28 1.401(6)
C28 C29 1.391(6)
C29 C30 1.329(6)

loop_
_platon_squeeze_void_nr
_platon_squeeze_void_average_x
_platon_squeeze_void_average_y
_platon_squeeze_void_average_z
_platon_squeeze_void_volume
_platon_squeeze_void_count_electrons
1 0.000 1.000 -0.003 415.7 33.5
2 0.148 0.331 -0.002 21.4 -0.1
3 0.273 0.259 0.002 12.2 -0.3
4 0.335 0.141 0.000 19.5 -0.1
5 0.500 0.500 -0.003 415.6 33.4
6 0.648 0.169 0.251 21.0 -0.1
7 0.831 0.352 0.248 22.2 -0.1
8 0.768 0.232 0.250 9.9 -0.2
9 0.669 0.852 0.501 21.6 -0.1
10 0.852 0.669 0.498 21.7 -0.1
11 0.732 0.732 0.500 9.8 -0.2
12 0.352 0.831 0.751 22.2 -0.1
13 0.169 0.648 0.748 20.9 -0.1
14 0.232 0.768 0.750 9.9 -0.2
